data_7158756
loop_
_publ_author_name
'Ka\'zmierczak, Marcin'
'Dutkiewicz, Grzegorz'
'Koroniak, Henryk'

_publ_section_title
;
 Deoxyfluorinating reagents as tools for \g-amino-\a-hydroxyphosphonate
 modification.
;
_journal_issue 28
_journal_name_full 'Organic &amp; biomolecular chemistry'
_journal_page_first 5615
_journal_page_last 5623
_journal_paper_doi 10.1039/d2ob00915c
_journal_volume 20
_journal_year 2022
_chemical_formula_sum 'C27 H34 N O4 P'
_chemical_formula_weight 467.52
_space_group_crystal_system triclinic
_space_group_IT_number 2
_space_group_name_Hall '-P 1'
_space_group_name_H-M_alt 'P -1'
_atom_sites_solution_hydrogens mixed
_audit_creation_method SHELXL-2018/3
_audit_update_record
;
2022-05-12 deposited with the CCDC.	2022-07-01 downloaded from the CCDC.
;
_cell_angle_alpha 72.616(8)
_cell_angle_beta 81.716(7)
_cell_angle_gamma 67.437(7)
_cell_formula_units_Z 2
_cell_length_a 10.0312(6)
_cell_length_b 10.9576(9)
_cell_length_c 13.1760(13)
_cell_measurement_reflns_used 5339
_cell_measurement_temperature 100(1)
_cell_measurement_theta_max 26.6270
_cell_measurement_theta_min 3.3890
_cell_volume 1275.6(2)
_computing_cell_refinement 'CrysAlisPro 1.171.41.113a (Rigaku OD, 2021)'
_computing_data_collection 'CrysAlisPro 1.171.41.113a (Rigaku OD, 2021)'
_computing_data_reduction 'CrysAlisPro 1.171.41.113a (Rigaku OD, 2021)'
_computing_molecular_graphics 'Mercury (MacRae et al., 2009)'
_computing_publication_material 'SHELXL (Sheldrick, 2015)'
_computing_structure_refinement 'SHELXL (Sheldrick, 2015)'
_computing_structure_solution 'SHELXT (Sheldrick, 2015)'
_diffrn_ambient_environment N~2~
_diffrn_ambient_temperature 100(1)
_diffrn_detector 'CCD plate'
_diffrn_detector_area_resol_mean 16.2413
_diffrn_detector_type Eos
_diffrn_measured_fraction_theta_full 0.974
_diffrn_measured_fraction_theta_max 0.897
_diffrn_measurement_device 'four-circle diffractometer'
_diffrn_measurement_device_type 'Xcalibur, Eos'
_diffrn_radiation_monochromator graphite
_diffrn_radiation_probe x-ray
_diffrn_radiation_type 'Mo K\a'
_diffrn_radiation_wavelength 0.71073
_diffrn_reflns_av_R_equivalents 0.0344
_diffrn_reflns_av_unetI/netI 0.0332
_diffrn_reflns_Laue_measured_fraction_full 0.974
_diffrn_reflns_Laue_measured_fraction_max 0.897
_diffrn_reflns_limit_h_max 12
_diffrn_reflns_limit_h_min -12
_diffrn_reflns_limit_k_max 13
_diffrn_reflns_limit_k_min -13
_diffrn_reflns_limit_l_max 16
_diffrn_reflns_limit_l_min -16
_diffrn_reflns_number 14455
_diffrn_reflns_point_group_measured_fraction_full 0.974
_diffrn_reflns_point_group_measured_fraction_max 0.897
_diffrn_reflns_theta_full 25.000
_diffrn_reflns_theta_max 26.943
_diffrn_reflns_theta_min 3.242
_diffrn_source 'fine-focus sealed X-ray tube'
_diffrn_source_type 'Enhance (Mo) X-ray Source'
_exptl_absorpt_coefficient_mu 0.140
_exptl_absorpt_correction_T_max 1.00000
_exptl_absorpt_correction_T_min 0.67647
_exptl_absorpt_correction_type multi-scan
_exptl_absorpt_process_details
;
CrysAlisPro 1.171.38.46 (Rigaku Oxford Diffraction, 2015)
Empirical absorption correction using spherical harmonics,
 implemented in SCALE3 ABSPACK scaling algorithm.
;
_exptl_crystal_colour colourless
_exptl_crystal_density_diffrn 1.217
_exptl_crystal_description plate
_exptl_crystal_F_000 500
_exptl_crystal_size_max 0.45
_exptl_crystal_size_mid 0.2
_exptl_crystal_size_min 0.08
_refine_diff_density_max 0.920
_refine_diff_density_min -0.436
_refine_diff_density_rms 0.054
_refine_ls_extinction_method none
_refine_ls_goodness_of_fit_ref 1.034
_refine_ls_hydrogen_treatment constr
_refine_ls_matrix_type full
_refine_ls_number_parameters 312
_refine_ls_number_reflns 4957
_refine_ls_number_restraints 0
_refine_ls_restrained_S_all 1.034
_refine_ls_R_factor_all 0.0654
_refine_ls_R_factor_gt 0.0531
_refine_ls_shift/su_max 0.000
_refine_ls_shift/su_mean 0.000
_refine_ls_structure_factor_coef Fsqd
_refine_ls_weighting_details 'w=1/[\s^2^(Fo^2^)+(0.0531P)^2^+1.3269P] where P=(Fo^2^+2Fc^2^)/3'
_refine_ls_weighting_scheme calc
_refine_ls_wR_factor_gt 0.1295
_refine_ls_wR_factor_ref 0.1387
_reflns_Friedel_coverage 0.000
_reflns_number_gt 4117
_reflns_number_total 4957
_reflns_threshold_expression 'I > 2\s(I)'
_cod_data_source_file d2ob00915c2.cif
_cod_data_source_block 6c
_cod_depositor_comments 'Adding full bibliography for 7158755--7158757.cif.'
_cod_database_code 7158756
_shelx_shelxl_version_number 2018/3
_shelx_space_group_comment
;
The symmetry employed for this shelxl refinement is uniquely defined
by the following loop, which should always be used as a source of
symmetry information in preference to the above space-group names.
They are only intended as comments.
;

loop_
_space_group_symop_operation_xyz
'x, y, z'
'-x, -y, -z'

loop_
_atom_site_label
_atom_site_type_symbol
_atom_site_fract_x
_atom_site_fract_y
_atom_site_fract_z
_atom_site_U_iso_or_equiv
_atom_site_adp_type
_atom_site_occupancy
_atom_site_site_symmetry_order
_atom_site_calc_flag
_atom_site_refinement_flags_posn
_atom_site_refinement_flags_adp
_atom_site_refinement_flags_occupancy
_atom_site_disorder_assembly
_atom_site_disorder_group
P1 P 0.64629(6) 0.29522(6) 0.12668(4) 0.02706(17) Uani 1 1 d . . . . .
O1 O 0.68350(17) 0.37095(18) 0.02120(13) 0.0385(4) Uani 1 1 d . . . . .
O2 O 0.68825(18) 0.13802(17) 0.13768(13) 0.0380(4) Uani 1 1 d . . . . .
C3 C 0.7029(5) 0.0809(4) 0.0500(3) 0.0750(11) Uani 1 1 d . . . . .
H3A1 H 0.637016 0.149439 -0.003866 0.090 Uiso 0.507(9) 1 d R U P A 1
H3B1 H 0.670427 0.003889 0.074945 0.090 Uiso 0.507(9) 1 d R U P A 1
H3A2 H 0.791526 0.001130 0.058395 0.090 Uiso 0.493(9) 1 d R U P A 2
H3B2 H 0.715127 0.147660 -0.014545 0.090 Uiso 0.493(9) 1 d R U P A 2
C4A C 0.5967(11) 0.0432(8) 0.0351(9) 0.115(5) Uani 0.493(9) 1 d . . P A 2
H4A1 H 0.511244 0.125013 0.010545 0.172 Uiso 0.493(9) 1 calc R U P A 2
H4A2 H 0.572689 -0.014279 0.102291 0.172 Uiso 0.493(9) 1 calc R U P A 2
H4A3 H 0.628487 -0.008782 -0.018481 0.172 Uiso 0.493(9) 1 calc R U P A 2
C4B C 0.8347(10) 0.0373(9) 0.0022(7) 0.100(4) Uani 0.507(9) 1 d . . P A 1
H4B1 H 0.829048 -0.001658 -0.054305 0.150 Uiso 0.507(9) 1 calc R U P A 1
H4B2 H 0.903515 -0.032993 0.054824 0.150 Uiso 0.507(9) 1 calc R U P A 1
H4B3 H 0.867197 0.114791 -0.028529 0.150 Uiso 0.507(9) 1 calc R U P A 1
O5 O 0.72424(16) 0.29642(17) 0.22205(13) 0.0326(4) Uani 1 1 d . . . . .
C6 C 0.8639(2) 0.3136(3) 0.2059(2) 0.0362(6) Uani 1 1 d . . . . .
H6A H 0.871738 0.359469 0.257933 0.043 Uiso 1 1 calc R U . . .
H6B H 0.870037 0.373183 0.133640 0.043 Uiso 1 1 calc R U . . .
C7 C 0.9871(3) 0.1787(3) 0.2187(2) 0.0385(6) Uani 1 1 d . . . . .
H7A H 0.980901 0.119142 0.290048 0.058 Uiso 1 1 calc R U . . .
H7B H 1.078747 0.193927 0.209361 0.058 Uiso 1 1 calc R U . . .
H7C H 0.982224 0.134934 0.165210 0.058 Uiso 1 1 calc R U . . .
C8 C 0.4564(2) 0.3599(2) 0.16663(16) 0.0226(4) Uani 1 1 d . . . . .
H8 H 0.429974 0.455314 0.172699 0.027 Uiso 1 1 calc R U . . .
O9 O 0.37369(17) 0.36312(17) 0.08633(12) 0.0328(4) Uani 1 1 d . . . . .
H9 H 0.347546 0.441527 0.043483 0.049 Uiso 1 1 calc R U . . .
C10 C 0.4223(2) 0.2717(2) 0.27205(16) 0.0220(4) Uani 1 1 d . . . . .
H10A H 0.496013 0.251255 0.323381 0.026 Uiso 1 1 calc R U . . .
H10B H 0.428985 0.183583 0.261905 0.026 Uiso 1 1 calc R U . . .
C11 C 0.2716(2) 0.3390(2) 0.31966(16) 0.0193(4) Uani 1 1 d . . . . .
H11 H 0.199962 0.348050 0.269800 0.023 Uiso 1 1 calc R U . . .
N12 N 0.24767(17) 0.48044(17) 0.32284(13) 0.0192(4) Uani 1 1 d . . . . .
C13 C 0.0966(2) 0.5554(2) 0.34900(16) 0.0212(4) Uani 1 1 d . . . . .
H13A H 0.090527 0.641576 0.362524 0.025 Uiso 1 1 calc R U . . .
H13B H 0.066968 0.499667 0.415884 0.025 Uiso 1 1 calc R U . . .
C14 C -0.0098(2) 0.5907(2) 0.26498(16) 0.0212(4) Uani 1 1 d . . . . .
C15 C -0.1549(2) 0.6184(2) 0.2961(2) 0.0311(5) Uani 1 1 d . . . . .
H15 H -0.183010 0.608629 0.369186 0.037 Uiso 1 1 calc R U . . .
C16 C -0.2591(3) 0.6602(3) 0.2210(2) 0.0429(7) Uani 1 1 d . . . . .
H16 H -0.357844 0.680012 0.243127 0.052 Uiso 1 1 calc R U . . .
C17 C -0.2197(3) 0.6728(3) 0.1155(2) 0.0453(7) Uani 1 1 d . . . . .
H17 H -0.290566 0.700034 0.064346 0.054 Uiso 1 1 calc R U . . .
C18 C -0.0758(3) 0.6454(3) 0.0841(2) 0.0423(6) Uani 1 1 d . . . . .
H18 H -0.048221 0.654004 0.010938 0.051 Uiso 1 1 calc R U . . .
C19 C 0.0293(2) 0.6053(2) 0.15813(18) 0.0302(5) Uani 1 1 d . . . . .
H19 H 0.127519 0.588011 0.135346 0.036 Uiso 1 1 calc R U . . .
C20 C 0.3458(2) 0.4835(2) 0.39419(17) 0.0231(4) Uani 1 1 d . . . . .
H20A H 0.446630 0.433188 0.374049 0.028 Uiso 1 1 calc R U . . .
H20B H 0.326077 0.435472 0.468010 0.028 Uiso 1 1 calc R U . . .
C21 C 0.3301(2) 0.6274(2) 0.39053(18) 0.0251(5) Uani 1 1 d . . . . .
C22 C 0.3332(2) 0.7235(2) 0.2945(2) 0.0333(5) Uani 1 1 d . . . . .
H22 H 0.344806 0.699592 0.229340 0.040 Uiso 1 1 calc R U . . .
C23 C 0.3193(3) 0.8558(3) 0.2942(2) 0.0418(6) Uani 1 1 d . . . . .
H23 H 0.321754 0.921528 0.228594 0.050 Uiso 1 1 calc R U . . .
C24 C 0.3019(2) 0.8912(3) 0.3890(3) 0.0425(7) Uani 1 1 d . . . . .
H24 H 0.292707 0.981020 0.388373 0.051 Uiso 1 1 calc R U . . .
C25 C 0.2979(2) 0.7964(3) 0.4840(2) 0.0380(6) Uani 1 1 d . . . . .
H25 H 0.285087 0.820904 0.549066 0.046 Uiso 1 1 calc R U . . .
C26 C 0.3126(2) 0.6654(2) 0.4848(2) 0.0303(5) Uani 1 1 d . . . . .
H26 H 0.310664 0.600132 0.550857 0.036 Uiso 1 1 calc R U . . .
C27 C 0.2444(2) 0.2463(2) 0.42593(16) 0.0193(4) Uani 1 1 d . . . . .
C28 C 0.3501(2) 0.1736(2) 0.50223(16) 0.0218(4) Uani 1 1 d . . . . .
H28 H 0.443292 0.179399 0.487054 0.026 Uiso 1 1 calc R U . . .
C29 C 0.3216(2) 0.0931(2) 0.59952(17) 0.0250(5) Uani 1 1 d . . . . .
H29 H 0.394564 0.045855 0.650771 0.030 Uiso 1 1 calc R U . . .
C30 C 0.1872(2) 0.0812(2) 0.62262(18) 0.0261(5) Uani 1 1 d . . . . .
H30 H 0.168043 0.025502 0.689333 0.031 Uiso 1 1 calc R U . . .
C31 C 0.0807(2) 0.1511(2) 0.54762(18) 0.0256(5) Uani 1 1 d . . . . .
H31 H -0.011424 0.142684 0.562579 0.031 Uiso 1 1 calc R U . . .
C32 C 0.1091(2) 0.2331(2) 0.45089(17) 0.0236(4) Uani 1 1 d . . . . .
H32 H 0.035198 0.281452 0.400393 0.028 Uiso 1 1 calc R U . . .

loop_
_atom_site_aniso_label
_atom_site_aniso_U_11
_atom_site_aniso_U_22
_atom_site_aniso_U_33
_atom_site_aniso_U_23
_atom_site_aniso_U_13
_atom_site_aniso_U_12
P1 0.0191(3) 0.0276(3) 0.0225(3) -0.0038(2) -0.0004(2) 0.0020(2)
O1 0.0241(8) 0.0428(10) 0.0269(9) 0.0004(7) 0.0035(6) 0.0022(7)
O2 0.0358(9) 0.0319(10) 0.0346(9) -0.0132(8) -0.0001(7) 0.0032(7)
C3 0.112(3) 0.064(2) 0.058(2) -0.0385(19) 0.012(2) -0.031(2)
C4A 0.132(9) 0.052(5) 0.164(10) -0.037(6) -0.105(8) 0.004(5)
C4B 0.106(7) 0.094(7) 0.075(6) -0.059(5) 0.019(5) 0.009(5)
O5 0.0241(8) 0.0389(10) 0.0296(9) -0.0066(7) -0.0024(6) -0.0072(7)
C6 0.0270(12) 0.0322(14) 0.0463(15) -0.0063(11) -0.0052(10) -0.0091(10)
C7 0.0242(12) 0.0369(14) 0.0529(16) -0.0142(12) -0.0036(11) -0.0070(10)
C8 0.0177(10) 0.0221(11) 0.0207(10) -0.0053(8) -0.0010(8) 0.0007(8)
O9 0.0266(8) 0.0377(10) 0.0267(8) -0.0067(7) -0.0067(6) -0.0029(7)
C10 0.0183(10) 0.0190(10) 0.0220(10) -0.0051(8) -0.0003(8) -0.0001(8)
C11 0.0156(9) 0.0170(10) 0.0221(10) -0.0053(8) -0.0017(7) -0.0019(7)
N12 0.0132(8) 0.0170(8) 0.0238(9) -0.0059(7) -0.0028(6) -0.0006(6)
C13 0.0152(9) 0.0209(11) 0.0232(10) -0.0076(8) 0.0012(8) -0.0012(8)
C14 0.0171(9) 0.0149(10) 0.0260(11) -0.0040(8) -0.0026(8) -0.0003(8)
C15 0.0193(10) 0.0335(13) 0.0392(13) -0.0144(11) 0.0019(9) -0.0055(9)
C16 0.0172(11) 0.0412(15) 0.0687(19) -0.0233(14) -0.0090(11) 0.0004(10)
C17 0.0354(14) 0.0355(15) 0.0578(18) -0.0148(13) -0.0263(13) 0.0054(11)
C18 0.0444(15) 0.0380(15) 0.0306(13) -0.0056(11) -0.0124(11) 0.0012(12)
C19 0.0238(11) 0.0272(12) 0.0277(12) -0.0027(9) -0.0026(9) 0.0006(9)
C20 0.0194(10) 0.0204(11) 0.0271(11) -0.0058(9) -0.0048(8) -0.0036(8)
C21 0.0125(9) 0.0214(11) 0.0392(12) -0.0086(9) -0.0036(8) -0.0024(8)
C22 0.0248(11) 0.0249(12) 0.0464(14) -0.0098(11) 0.0015(10) -0.0057(9)
C23 0.0259(12) 0.0241(13) 0.0668(18) -0.0028(12) -0.0013(12) -0.0069(10)
C24 0.0173(11) 0.0275(13) 0.087(2) -0.0252(14) -0.0070(12) -0.0038(9)
C25 0.0215(11) 0.0340(14) 0.0622(17) -0.0234(13) -0.0122(11) -0.0021(10)
C26 0.0173(10) 0.0300(13) 0.0437(14) -0.0141(10) -0.0088(9) -0.0026(9)
C27 0.0171(9) 0.0141(10) 0.0231(10) -0.0052(8) -0.0009(8) -0.0014(7)
C28 0.0161(9) 0.0180(10) 0.0271(11) -0.0052(8) -0.0021(8) -0.0019(8)
C29 0.0221(10) 0.0187(11) 0.0275(11) -0.0025(9) -0.0055(8) -0.0015(8)
C30 0.0271(11) 0.0167(10) 0.0286(11) -0.0020(9) 0.0029(9) -0.0061(8)
C31 0.0180(10) 0.0214(11) 0.0353(12) -0.0079(9) 0.0020(9) -0.0057(8)
C32 0.0171(10) 0.0196(11) 0.0305(11) -0.0076(9) -0.0036(8) -0.0012(8)

loop_
_atom_type_symbol
_atom_type_description
_atom_type_scat_dispersion_real
_atom_type_scat_dispersion_imag
_atom_type_scat_source
C C 0.0033 0.0016 'International Tables Vol C Tables 4.2.6.8 and 6.1.1.4'
H H 0.0000 0.0000 'International Tables Vol C Tables 4.2.6.8 and 6.1.1.4'
N N 0.0061 0.0033 'International Tables Vol C Tables 4.2.6.8 and 6.1.1.4'
O O 0.0106 0.0060 'International Tables Vol C Tables 4.2.6.8 and 6.1.1.4'
P P 0.1023 0.0942 'International Tables Vol C Tables 4.2.6.8 and 6.1.1.4'

loop_
_geom_angle_atom_site_label_1
_geom_angle_atom_site_label_2
_geom_angle_atom_site_label_3
_geom_angle
_geom_angle_site_symmetry_1
_geom_angle_site_symmetry_3
_geom_angle_publ_flag
O1 P1 O2 113.22(10) . . ?
O1 P1 O5 114.88(10) . . ?
O2 P1 O5 103.50(9) . . ?
O1 P1 C8 114.63(9) . . ?
O2 P1 C8 106.69(10) . . ?
O5 P1 C8 102.73(9) . . ?
C3 O2 P1 124.4(2) . . ?
C4A C3 O2 118.4(6) . . ?
C4B C3 O2 118.5(5) . . ?
C4B C3 H3A1 107.7 . . ?
O2 C3 H3A1 107.7 . . ?
C4B C3 H3B1 107.7 . . ?
O2 C3 H3B1 107.7 . . ?
H3A1 C3 H3B1 107.1 . . ?
C4A C3 H3A2 107.7 . . ?
O2 C3 H3A2 107.7 . . ?
C4A C3 H3B2 107.7 . . ?
O2 C3 H3B2 107.7 . . ?
H3A2 C3 H3B2 107.1 . . ?
C3 C4A H4A1 109.5 . . ?
C3 C4A H4A2 109.5 . . ?
H4A1 C4A H4A2 109.5 . . ?
C3 C4A H4A3 109.5 . . ?
H4A1 C4A H4A3 109.5 . . ?
H4A2 C4A H4A3 109.5 . . ?
C3 C4B H4B1 109.5 . . ?
C3 C4B H4B2 109.5 . . ?
H4B1 C4B H4B2 109.5 . . ?
C3 C4B H4B3 109.5 . . ?
H4B1 C4B H4B3 109.5 . . ?
H4B2 C4B H4B3 109.5 . . ?
C6 O5 P1 121.17(15) . . ?
O5 C6 C7 111.8(2) . . ?
O5 C6 H6A 109.3 . . ?
C7 C6 H6A 109.3 . . ?
O5 C6 H6B 109.3 . . ?
C7 C6 H6B 109.3 . . ?
H6A C6 H6B 107.9 . . ?
C6 C7 H7A 109.5 . . ?
C6 C7 H7B 109.5 . . ?
H7A C7 H7B 109.5 . . ?
C6 C7 H7C 109.5 . . ?
H7A C7 H7C 109.5 . . ?
H7B C7 H7C 109.5 . . ?
O9 C8 C10 109.26(17) . . ?
O9 C8 P1 108.18(13) . . ?
C10 C8 P1 112.31(13) . . ?
O9 C8 H8 109.0 . . ?
C10 C8 H8 109.0 . . ?
P1 C8 H8 109.0 . . ?
C8 O9 H9 109.5 . . ?
C8 C10 C11 113.52(16) . . ?
C8 C10 H10A 108.9 . . ?
C11 C10 H10A 108.9 . . ?
C8 C10 H10B 108.9 . . ?
C11 C10 H10B 108.9 . . ?
H10A C10 H10B 107.7 . . ?
N12 C11 C27 114.33(15) . . ?
N12 C11 C10 111.35(16) . . ?
C27 C11 C10 111.03(15) . . ?
N12 C11 H11 106.5 . . ?
C27 C11 H11 106.5 . . ?
C10 C11 H11 106.5 . . ?
C13 N12 C20 110.94(15) . . ?
C13 N12 C11 112.15(15) . . ?
C20 N12 C11 112.75(15) . . ?
N12 C13 C14 115.33(16) . . ?
N12 C13 H13A 108.4 . . ?
C14 C13 H13A 108.4 . . ?
N12 C13 H13B 108.4 . . ?
C14 C13 H13B 108.4 . . ?
H13A C13 H13B 107.5 . . ?
C19 C14 C15 118.9(2) . . ?
C19 C14 C13 122.82(18) . . ?
C15 C14 C13 118.14(19) . . ?
C16 C15 C14 120.7(2) . . ?
C16 C15 H15 119.7 . . ?
C14 C15 H15 119.7 . . ?
C17 C16 C15 120.2(2) . . ?
C17 C16 H16 119.9 . . ?
C15 C16 H16 119.9 . . ?
C16 C17 C18 119.4(2) . . ?
C16 C17 H17 120.3 . . ?
C18 C17 H17 120.3 . . ?
C17 C18 C19 121.0(2) . . ?
C17 C18 H18 119.5 . . ?
C19 C18 H18 119.5 . . ?
C14 C19 C18 119.8(2) . . ?
C14 C19 H19 120.1 . . ?
C18 C19 H19 120.1 . . ?
N12 C20 C21 112.77(16) . . ?
N12 C20 H20A 109.0 . . ?
C21 C20 H20A 109.0 . . ?
N12 C20 H20B 109.0 . . ?
C21 C20 H20B 109.0 . . ?
H20A C20 H20B 107.8 . . ?
C22 C21 C26 118.9(2) . . ?
C22 C21 C20 121.3(2) . . ?
C26 C21 C20 119.8(2) . . ?
C21 C22 C23 119.7(2) . . ?
C21 C22 H22 120.1 . . ?
C23 C22 H22 120.1 . . ?
C24 C23 C22 120.3(3) . . ?
C24 C23 H23 119.8 . . ?
C22 C23 H23 119.8 . . ?
C25 C24 C23 119.9(2) . . ?
C25 C24 H24 120.0 . . ?
C23 C24 H24 120.0 . . ?
C24 C25 C26 119.9(2) . . ?
C24 C25 H25 120.0 . . ?
C26 C25 H25 120.0 . . ?
C25 C26 C21 121.1(2) . . ?
C25 C26 H26 119.4 . . ?
C21 C26 H26 119.4 . . ?
C28 C27 C32 117.52(19) . . ?
C28 C27 C11 122.26(18) . . ?
C32 C27 C11 120.21(17) . . ?
C29 C28 C27 121.24(19) . . ?
C29 C28 H28 119.4 . . ?
C27 C28 H28 119.4 . . ?
C28 C29 C30 120.36(19) . . ?
C28 C29 H29 119.8 . . ?
C30 C29 H29 119.8 . . ?
C29 C30 C31 119.6(2) . . ?
C29 C30 H30 120.2 . . ?
C31 C30 H30 120.2 . . ?
C32 C31 C30 119.83(19) . . ?
C32 C31 H31 120.1 . . ?
C30 C31 H31 120.1 . . ?
C31 C32 C27 121.45(19) . . ?
C31 C32 H32 119.3 . . ?
C27 C32 H32 119.3 . . ?

loop_
_geom_bond_atom_site_label_1
_geom_bond_atom_site_label_2
_geom_bond_distance
_geom_bond_site_symmetry_2
_geom_bond_publ_flag
P1 O1 1.4692(17) . ?
P1 O2 1.5740(18) . ?
P1 O5 1.5785(17) . ?
P1 C8 1.818(2) . ?
O2 C3 1.435(3) . ?
C3 C4A 1.338(9) . ?
C3 C4B 1.352(8) . ?
C3 H3A1 0.9700 . ?
C3 H3B1 0.9701 . ?
C3 H3A2 0.9700 . ?
C3 H3B2 0.9699 . ?
C4A H4A1 0.9800 . ?
C4A H4A2 0.9800 . ?
C4A H4A3 0.9800 . ?
C4B H4B1 0.9800 . ?
C4B H4B2 0.9800 . ?
C4B H4B3 0.9800 . ?
O5 C6 1.462(3) . ?
C6 C7 1.500(3) . ?
C6 H6A 0.9900 . ?
C6 H6B 0.9900 . ?
C7 H7A 0.9800 . ?
C7 H7B 0.9800 . ?
C7 H7C 0.9800 . ?
C8 O9 1.421(2) . ?
C8 C10 1.515(3) . ?
C8 H8 1.0000 . ?
O9 H9 0.8400 . ?
C10 C11 1.540(3) . ?
C10 H10A 0.9900 . ?
C10 H10B 0.9900 . ?
C11 N12 1.487(2) . ?
C11 C27 1.523(3) . ?
C11 H11 1.0000 . ?
N12 C13 1.468(2) . ?
N12 C20 1.471(2) . ?
C13 C14 1.511(3) . ?
C13 H13A 0.9900 . ?
C13 H13B 0.9900 . ?
C14 C19 1.384(3) . ?
C14 C15 1.394(3) . ?
C15 C16 1.393(3) . ?
C15 H15 0.9500 . ?
C16 C17 1.371(4) . ?
C16 H16 0.9500 . ?
C17 C18 1.384(4) . ?
C17 H17 0.9500 . ?
C18 C19 1.393(3) . ?
C18 H18 0.9500 . ?
C19 H19 0.9500 . ?
C20 C21 1.511(3) . ?
C20 H20A 0.9900 . ?
C20 H20B 0.9900 . ?
C21 C22 1.388(3) . ?
C21 C26 1.391(3) . ?
C22 C23 1.401(3) . ?
C22 H22 0.9500 . ?
C23 C24 1.384(4) . ?
C23 H23 0.9500 . ?
C24 C25 1.374(4) . ?
C24 H24 0.9500 . ?
C25 C26 1.384(3) . ?
C25 H25 0.9500 . ?
C26 H26 0.9500 . ?
C27 C28 1.396(3) . ?
C27 C32 1.402(3) . ?
C28 C29 1.384(3) . ?
C28 H28 0.9500 . ?
C29 C30 1.386(3) . ?
C29 H29 0.9500 . ?
C30 C31 1.389(3) . ?
C30 H30 0.9500 . ?
C31 C32 1.386(3) . ?
C31 H31 0.9500 . ?
C32 H32 0.9500 . ?

loop_
_geom_hbond_atom_site_label_D
_geom_hbond_atom_site_label_H
_geom_hbond_atom_site_label_A
_geom_hbond_distance_DH
_geom_hbond_distance_HA
_geom_hbond_distance_DA
_geom_hbond_angle_DHA
_geom_hbond_site_symmetry_A
_geom_hbond_publ_flag
O9 H9 O1 0.84 1.89 2.704(2) 161.8 2_665 yes
